data_7046949
loop_
_publ_author_name
'Dardun, Vincent'
'Escomel, L\'eon'
'Jeanneau, Erwann'
'Camp, Cl\'ement'

_publ_section_title
;
 On the alcoholysis of alkyl-aluminum(iii) alkoxy-NHC derivatives:
 reactivity of the Al-carbene Lewis pair versus Al-alkyl.
;
_journal_issue 31
_journal_name_full 'Dalton transactions (Cambridge, England : 2003)'
_journal_page_first 10429
_journal_page_last 10433
_journal_paper_doi 10.1039/c8dt01498a
_journal_volume 47
_journal_year 2018
_chemical_formula_moiety '2(C50 H77 Al N2 O3), 3(C6 H6)'
_chemical_formula_sum 'C118 H172 Al2 N4 O6'
_chemical_formula_weight 1796.65
_space_group_IT_number 14
_space_group_name_Hall '-P 2ybc'
_space_group_name_H-M_alt 'P 1 21/c 1'
_symmetry_cell_setting monoclinic
_symmetry_space_group_name_Hall '-P 2ybc'
_symmetry_space_group_name_H-M 'P 1 21/c 1'
_atom_sites_solution_hydrogens difmap
_atom_sites_solution_primary direct
_audit_update_record
;
2018-04-10 deposited with the CCDC.
2018-06-29 downloaded from the CCDC.
;
_cell_angle_alpha 90
_cell_angle_beta 111.99(2)
_cell_angle_gamma 90
_cell_formula_units_Z 4
_cell_length_a 25.392(5)
_cell_length_b 21.778(2)
_cell_length_c 21.355(4)
_cell_measurement_reflns_used 3411
_cell_measurement_temperature 150.00(10)
_cell_measurement_theta_max 28.0690
_cell_measurement_theta_min 3.9720
_cell_volume 10950(3)
_computing_cell_refinement 'CrysAlisPro 1.171.38.41 (Rigaku OD, 2015)'
_computing_data_collection 'CrysAlisPro 1.171.38.41 (Rigaku OD, 2015)'
_computing_data_reduction 'CrysAlisPro 1.171.38.41 (Rigaku OD, 2015)'
_computing_molecular_graphics 'CAMERON (Watkin et al., 1996)'
_computing_publication_material 'CRYSTALS (Betteridge et al., 2003)'
_computing_structure_refinement 'CRYSTALS (Betteridge et al., 2003)'
_computing_structure_solution 'SIR97 (Altomare et al., 1999)'
_diffrn_ambient_environment N~2~
_diffrn_ambient_temperature 150.00(10)
_diffrn_detector 'CCD plate'
_diffrn_detector_area_resol_mean 10.4685
_diffrn_detector_type Atlas
_diffrn_measured_fraction_theta_full 0.9978
_diffrn_measured_fraction_theta_max 0.8703
_diffrn_measurement_device 'four-circle diffractometer'
_diffrn_measurement_device_type 'Xcalibur, Atlas, Gemini ultra'
_diffrn_measurement_method \w
_diffrn_radiation_monochromator graphite
_diffrn_radiation_probe x-ray
_diffrn_radiation_type 'Mo K\a'
_diffrn_radiation_wavelength 0.71073
_diffrn_reflns_av_R_equivalents 0.068
_diffrn_reflns_limit_h_max 34
_diffrn_reflns_limit_h_min -35
_diffrn_reflns_limit_k_max 30
_diffrn_reflns_limit_k_min -21
_diffrn_reflns_limit_l_max 28
_diffrn_reflns_limit_l_min -29
_diffrn_reflns_number 111871
_diffrn_reflns_theta_full 26.3154
_diffrn_reflns_theta_max 29.7061
_diffrn_reflns_theta_min 3.0635
_diffrn_source 'fine-focus sealed X-ray tube'
_diffrn_source_type 'Enhance (Mo) X-ray Source'
_diffrn_standards_number 0
_exptl_absorpt_coefficient_mu 0.080
_exptl_absorpt_correction_T_max 0.988
_exptl_absorpt_correction_T_min 0.954
_exptl_absorpt_correction_type analytical
_exptl_absorpt_process_details
;
CrysAlisPro 1.171.38.41 (Rigaku Oxford Diffraction, 2015)
Analytical numeric absorption correction using a multifaceted crystal
            model based on expressions derived by R.C. Clark & J.S. Reid.
(Clark, R. C. & Reid, J. S. (1995). Acta Cryst. A51, 887-897)
Empirical absorption correction using spherical harmonics,
 implemented in SCALE3 ABSPACK scaling algorithm.
;
_exptl_crystal_colour colorless
_exptl_crystal_density_diffrn 1.090
_exptl_crystal_density_method 'not measured'
_exptl_crystal_description needle
_exptl_crystal_F_000 3928
_exptl_crystal_size_max 0.544
_exptl_crystal_size_mid 0.114
_exptl_crystal_size_min 0.082
_refine_diff_density_max 0.69
_refine_diff_density_min -0.80
_refine_ls_extinction_coef 271.441
_refine_ls_extinction_method 'Larson (1970), Equation 22'
_refine_ls_goodness_of_fit_ref 0.9832
_refine_ls_hydrogen_treatment constr
_refine_ls_matrix_type full
_refine_ls_number_parameters 1171
_refine_ls_number_reflns 27389
_refine_ls_number_restraints 0
_refine_ls_R_factor_all 0.1097
_refine_ls_R_factor_gt 0.0647
_refine_ls_shift/su_max 0.0005629
_refine_ls_shift/su_mean 0.0000338
_refine_ls_structure_factor_coef Fsqd
_refine_ls_weighting_details
;
 Method, part 1, Chebychev polynomial, (Watkin, 1994, Prince, 1982) 
 [weight] = 1.0/[A~0~*T~0~(x)+A~1~*T~1~(x) ... +A~n-1~]*T~n-1~(x)] 
 where A~i~ are the Chebychev coefficients listed below and x= Fcalc/Fmax 
 Method = Robust Weighting (Prince, 1982) 
 W = [weight] * [1-(deltaF/6*sigmaF)^2^]^2^ 
 A~i~ are: 
 423. 630. 315. 75.9 
;
_refine_ls_weighting_scheme calc
_refine_ls_wR_factor_all 0.1807
_refine_ls_wR_factor_gt 0.1206
_refine_ls_wR_factor_ref 0.1807
_reflns_limit_h_max 32
_reflns_limit_h_min -35
_reflns_limit_k_max 30
_reflns_limit_k_min 0
_reflns_limit_l_max 29
_reflns_limit_l_min 0
_reflns_number_gt 17587
_reflns_number_total 27442
_reflns_threshold_expression I>2.0\s(I)
_oxford_diffrn_Wilson_B_factor 2.45
_oxford_diffrn_Wilson_scale 0.90
_oxford_refine_ls_r_factor_ref 0.1097
_oxford_refine_ls_scale 1.0598(19)
_oxford_reflns_number_all 27389
_oxford_reflns_threshold_expression_ref I>-10.0\s(I)
_cod_data_source_file c8dt01498a2.cif
_cod_data_source_block I
_cod_depositor_comments 'Adding full bibliography for 7046949--7046951.cif.'
_cod_original_sg_symbol_H-M 'P 21/c '
_cod_database_code 7046949
_oxdiff_exptl_absorpt_empirical_full_min 0.741
_oxdiff_exptl_absorpt_empirical_full_max 1.432
_oxdiff_exptl_absorpt_empirical_details
;
Empirical correction (ABSPACK) includes:
- Absorption correction using spherical harmonics
- Frame scaling
;

loop_
_symmetry_equiv_pos_as_xyz
x,y,z
-x,-y,-z
x,-y+1/2,z+1/2
-x,y+1/2,-z+1/2

loop_
_atom_site_label
_atom_site_type_symbol
_atom_site_fract_x
_atom_site_fract_y
_atom_site_fract_z
_atom_site_U_iso_or_equiv
_atom_site_occupancy
_atom_site_adp_type
_atom_site_refinement_flags_posn
Al1 Al 0.48150(3) 0.68010(3) 0.42261(4) 0.0213 1.0000 Uani .
O2 O 0.42601(7) 0.63720(9) 0.36713(10) 0.0264 1.0000 Uani .
C3 C 0.37430(11) 0.60882(12) 0.35562(14) 0.0261 1.0000 Uani .
C4 C 0.32972(11) 0.65884(12) 0.32344(14) 0.0262 1.0000 Uani .
N5 N 0.27094(9) 0.64119(10) 0.31241(11) 0.0250 1.0000 Uani .
C6 C 0.23567(11) 0.61058(12) 0.26008(13) 0.0252 1.0000 Uani .
N7 N 0.18699(9) 0.60176(10) 0.26941(11) 0.0256 1.0000 Uani .
C8 C 0.13803(11) 0.56907(13) 0.22474(13) 0.0272 1.0000 Uani .
C9 C 0.08779(12) 0.60123(13) 0.19392(14) 0.0309 1.0000 Uani .
C10 C 0.04026(13) 0.56759(16) 0.15549(16) 0.0385 1.0000 Uani .
C11 C 0.04216(15) 0.50509(17) 0.14676(18) 0.0445 1.0000 Uani .
C12 C 0.09359(15) 0.47536(15) 0.17695(17) 0.0419 1.0000 Uani .
C13 C 0.14259(13) 0.50620(13) 0.21687(15) 0.0329 1.0000 Uani .
C14 C 0.19716(15) 0.47176(15) 0.25013(18) 0.0442 1.0000 Uani .
H142 H 0.1892 0.4281 0.2485 0.0659 1.0000 Uiso R
H141 H 0.2227 0.4803 0.2273 0.0660 1.0000 Uiso R
H143 H 0.2149 0.4843 0.2966 0.0659 1.0000 Uiso R
H121 H 0.0955 0.4328 0.1715 0.0501 1.0000 Uiso R
C15 C -0.01122(18) 0.4704(2) 0.1068(3) 0.0717 1.0000 Uani .
H152 H -0.0054 0.4270 0.1161 0.1072 1.0000 Uiso R
H151 H -0.0207 0.4773 0.0591 0.1072 1.0000 Uiso R
H153 H -0.0418 0.4843 0.1188 0.1071 1.0000 Uiso R
H101 H 0.0056 0.5887 0.1352 0.0461 1.0000 Uiso R
C16 C 0.08281(14) 0.66886(15) 0.20138(18) 0.0426 1.0000 Uani .
H163 H 0.0558 0.6858 0.1602 0.0641 1.0000 Uiso R
H162 H 0.1193 0.6886 0.2114 0.0634 1.0000 Uiso R
H161 H 0.0704 0.6771 0.2384 0.0645 1.0000 Uiso R
C17 C 0.19168(12) 0.62848(14) 0.32998(15) 0.0322 1.0000 Uani .
C18 C 0.24373(12) 0.65296(14) 0.35638(15) 0.0326 1.0000 Uani .
H181 H 0.2600 0.6745 0.3968 0.0391 1.0000 Uiso R
H171 H 0.1638 0.6284 0.3481 0.0394 1.0000 Uiso R
H61 H 0.2429 0.5979 0.2223 0.0294 1.0000 Uiso R
H41 H 0.3314 0.6702 0.2801 0.0311 1.0000 Uiso R
H42 H 0.3388 0.6946 0.3528 0.0308 1.0000 Uiso R
C19 C 0.36931(13) 0.58459(15) 0.42047(16) 0.0379 1.0000 Uani .
H193 H 0.3329 0.5645 0.4102 0.0568 1.0000 Uiso R
H192 H 0.3990 0.5552 0.4408 0.0565 1.0000 Uiso R
H191 H 0.3731 0.6176 0.4522 0.0568 1.0000 Uiso R
C20 C 0.36679(13) 0.55650(14) 0.30553(17) 0.0384 1.0000 Uani .
H201 H 0.3299 0.5366 0.2948 0.0580 1.0000 Uiso R
H202 H 0.3699 0.5719 0.2643 0.0576 1.0000 Uiso R
H203 H 0.3959 0.5262 0.3254 0.0577 1.0000 Uiso R
O21 O 0.54149(7) 0.67063(8) 0.39948(9) 0.0238 1.0000 Uani .
C22 C 0.59348(11) 0.64549(12) 0.42528(13) 0.0244 1.0000 Uani .
C23 C 0.60208(11) 0.58169(12) 0.42109(14) 0.0248 1.0000 Uani .
C24 C 0.65504(12) 0.55782(13) 0.46037(15) 0.0300 1.0000 Uani .
C25 C 0.70007(12) 0.59333(13) 0.49934(15) 0.0314 1.0000 Uani .
C26 C 0.69311(11) 0.65618(13) 0.49375(14) 0.0284 1.0000 Uani .
C27 C 0.64164(11) 0.68390(12) 0.45554(14) 0.0261 1.0000 Uani .
C28 C 0.63916(11) 0.75351(12) 0.44437(15) 0.0282 1.0000 Uani .
C29 C 0.61489(13) 0.76604(14) 0.36814(16) 0.0349 1.0000 Uani .
H293 H 0.6129 0.8104 0.3601 0.0515 1.0000 Uiso R
H292 H 0.5772 0.7487 0.3481 0.0515 1.0000 Uiso R
H291 H 0.6393 0.7479 0.3471 0.0522 1.0000 Uiso R
C30 C 0.69866(13) 0.78236(14) 0.47204(18) 0.0384 1.0000 Uani .
H302 H 0.6947 0.8258 0.4614 0.0564 1.0000 Uiso R
H301 H 0.7224 0.7636 0.4505 0.0567 1.0000 Uiso R
H303 H 0.7155 0.7771 0.5209 0.0567 1.0000 Uiso R
C31 C 0.60401(13) 0.78644(13) 0.47911(17) 0.0340 1.0000 Uani .
H311 H 0.6054 0.8305 0.4720 0.0508 1.0000 Uiso R
H312 H 0.5647 0.7727 0.4605 0.0509 1.0000 Uiso R
H313 H 0.6197 0.7778 0.5272 0.0505 1.0000 Uiso R
H261 H 0.7242 0.6813 0.5160 0.0331 1.0000 Uiso R
C32 C 0.75579(14) 0.56545(16) 0.54348(19) 0.0476 1.0000 Uani .
H322 H 0.7684 0.5827 0.5877 0.0714 1.0000 Uiso R
H323 H 0.7845 0.5740 0.5254 0.0723 1.0000 Uiso R
H321 H 0.7529 0.5216 0.5474 0.0714 1.0000 Uiso R
H241 H 0.6604 0.5151 0.4607 0.0355 1.0000 Uiso R
C33 C 0.55605(12) 0.53770(12) 0.37620(15) 0.0288 1.0000 Uani .
C34 C 0.51688(12) 0.51853(13) 0.41286(16) 0.0334 1.0000 Uani .
H341 H 0.4909 0.4871 0.3869 0.0498 1.0000 Uiso R
H342 H 0.4953 0.5534 0.4175 0.0497 1.0000 Uiso R
H343 H 0.5389 0.5023 0.4572 0.0498 1.0000 Uiso R
C35 C 0.52241(14) 0.56652(14) 0.30749(15) 0.0363 1.0000 Uani .
H353 H 0.4958 0.5367 0.2791 0.0539 1.0000 Uiso R
H352 H 0.5474 0.5792 0.2850 0.0544 1.0000 Uiso R
H351 H 0.5012 0.6022 0.3115 0.0537 1.0000 Uiso R
C36 C 0.58260(14) 0.47868(14) 0.36164(19) 0.0431 1.0000 Uani .
H361 H 0.5530 0.4544 0.3294 0.0649 1.0000 Uiso R
H362 H 0.6111 0.4880 0.3432 0.0647 1.0000 Uiso R
H363 H 0.5995 0.4552 0.4030 0.0647 1.0000 Uiso R
O37 O 0.46157(7) 0.75868(8) 0.40249(9) 0.0229 1.0000 Uani .
C38 C 0.41007(10) 0.78379(11) 0.37109(13) 0.0210 1.0000 Uani .
C39 C 0.38872(11) 0.79260(11) 0.29956(13) 0.0213 1.0000 Uani .
C40 C 0.33110(11) 0.80485(12) 0.26674(13) 0.0240 1.0000 Uani .
C41 C 0.29448(11) 0.81346(12) 0.30117(14) 0.0262 1.0000 Uani .
C42 C 0.31866(11) 0.81572(12) 0.37081(14) 0.0262 1.0000 Uani .
C43 C 0.37626(11) 0.80350(11) 0.40743(13) 0.0231 1.0000 Uani .
C44 C 0.39577(12) 0.81207(13) 0.48472(13) 0.0272 1.0000 Uani .
C45 C 0.37411(14) 0.87461(15) 0.49937(16) 0.0400 1.0000 Uani .
H453 H 0.3893 0.8826 0.5480 0.0597 1.0000 Uiso R
H452 H 0.3330 0.8746 0.4830 0.0595 1.0000 Uiso R
H451 H 0.3866 0.9074 0.4770 0.0600 1.0000 Uiso R
C46 C 0.46015(12) 0.81297(13) 0.52247(13) 0.0289 1.0000 Uani .
H462 H 0.4690 0.8232 0.5695 0.0421 1.0000 Uiso R
H463 H 0.4763 0.7731 0.5208 0.0424 1.0000 Uiso R
H461 H 0.4779 0.8434 0.5034 0.0429 1.0000 Uiso R
C47 C 0.36991(14) 0.76204(16) 0.51477(16) 0.0384 1.0000 Uani .
H471 H 0.3823 0.7673 0.5634 0.0577 1.0000 Uiso R
H472 H 0.3286 0.7641 0.4952 0.0576 1.0000 Uiso R
H473 H 0.3821 0.7215 0.5061 0.0576 1.0000 Uiso R
H421 H 0.2956 0.8249 0.3954 0.0313 1.0000 Uiso R
C48 C 0.23166(12) 0.82134(15) 0.26379(15) 0.0347 1.0000 Uani .
H482 H 0.2153 0.8441 0.2907 0.0525 1.0000 Uiso R
H483 H 0.2133 0.7814 0.2543 0.0523 1.0000 Uiso R
H481 H 0.2237 0.8422 0.2215 0.0522 1.0000 Uiso R
H401 H 0.3159 0.8075 0.2189 0.0287 1.0000 Uiso R
C49 C 0.42718(11) 0.79126(12) 0.25774(13) 0.0246 1.0000 Uani .
C50 C 0.39612(12) 0.81612(13) 0.18599(14) 0.0305 1.0000 Uani .
H503 H 0.4221 0.8189 0.1624 0.0458 1.0000 Uiso R
H502 H 0.3649 0.7892 0.1605 0.0452 1.0000 Uiso R
H501 H 0.3804 0.8566 0.1873 0.0460 1.0000 Uiso R
C51 C 0.44790(13) 0.72646(13) 0.25065(15) 0.0306 1.0000 Uani .
H511 H 0.4673 0.7272 0.2195 0.0460 1.0000 Uiso R
H512 H 0.4162 0.6983 0.2334 0.0460 1.0000 Uiso R
H513 H 0.4736 0.7113 0.2936 0.0455 1.0000 Uiso R
C52 C 0.47806(12) 0.83352(13) 0.29109(14) 0.0289 1.0000 Uani .
H523 H 0.5031 0.8307 0.2662 0.0424 1.0000 Uiso R
H522 H 0.4656 0.8760 0.2890 0.0428 1.0000 Uiso R
H521 H 0.4986 0.8221 0.3378 0.0429 1.0000 Uiso R
C53 C 0.49668(11) 0.65539(13) 0.51761(13) 0.0269 1.0000 Uani .
C54 C 0.55129(12) 0.67029(13) 0.57832(13) 0.0274 1.0000 Uani .
C55 C 0.53973(14) 0.67800(16) 0.64359(15) 0.0376 1.0000 Uani .
H551 H 0.5746 0.6869 0.6815 0.0561 1.0000 Uiso R
H552 H 0.5231 0.6405 0.6530 0.0557 1.0000 Uiso R
H553 H 0.5131 0.7117 0.6384 0.0557 1.0000 Uiso R
C56 C 0.59597(13) 0.62087(15) 0.58879(15) 0.0366 1.0000 Uani .
H563 H 0.6314 0.6326 0.6246 0.0549 1.0000 Uiso R
H561 H 0.5830 0.5823 0.6008 0.0550 1.0000 Uiso R
H562 H 0.6031 0.6141 0.5480 0.0548 1.0000 Uiso R
H541 H 0.5670 0.7096 0.5698 0.0330 1.0000 Uiso R
H531 H 0.4934 0.6106 0.5164 0.0321 1.0000 Uiso R
H532 H 0.4649 0.6720 0.5279 0.0326 1.0000 Uiso R
Al57 Al 0.01812(3) 0.29636(4) -0.42020(4) 0.0232 1.0000 Uani .
O58 O 0.05207(8) 0.22702(8) -0.38128(9) 0.0255 1.0000 Uani .
C59 C 0.10621(11) 0.20901(12) -0.34893(13) 0.0244 1.0000 Uani .
C60 C 0.13112(11) 0.21167(12) -0.27707(14) 0.0264 1.0000 Uani .
C61 C 0.19006(12) 0.20890(13) -0.24711(15) 0.0318 1.0000 Uani .
C62 C 0.22453(12) 0.19991(14) -0.28392(16) 0.0348 1.0000 Uani .
C63 C 0.19829(12) 0.18544(13) -0.35139(16) 0.0323 1.0000 Uani .
C64 C 0.13934(12) 0.18639(12) -0.38500(14) 0.0270 1.0000 Uani .
C65 C 0.11500(14) 0.16513(16) -0.45907(16) 0.0377 1.0000 Uani .
C66 C 0.05539(15) 0.13837(16) -0.47979(17) 0.0433 1.0000 Uani .
H663 H 0.0421 0.1243 -0.5261 0.0648 1.0000 Uiso R
H661 H 0.0561 0.1034 -0.4518 0.0656 1.0000 Uiso R
H662 H 0.0289 0.1682 -0.4755 0.0649 1.0000 Uiso R
C67 C 0.1522(2) 0.1143(3) -0.4702(3) 0.0918 1.0000 Uani .
H672 H 0.1347 0.0995 -0.5155 0.1375 1.0000 Uiso R
H673 H 0.1898 0.1291 -0.4629 0.1379 1.0000 Uiso R
H671 H 0.1550 0.0812 -0.4397 0.1379 1.0000 Uiso R
C68 C 0.1149(2) 0.2187(3) -0.5055(2) 0.0795 1.0000 Uani .
H681 H 0.0998 0.2047 -0.5514 0.1187 1.0000 Uiso R
H683 H 0.1531 0.2334 -0.4941 0.1187 1.0000 Uiso R
H682 H 0.0913 0.2515 -0.4999 0.1194 1.0000 Uiso R
H631 H 0.2213 0.1747 -0.3756 0.0388 1.0000 Uiso R
C69 C 0.28817(14) 0.2053(2) -0.2508(2) 0.0540 1.0000 Uani .
H692 H 0.3059 0.1861 -0.2786 0.0812 1.0000 Uiso R
H693 H 0.2998 0.2480 -0.2444 0.0817 1.0000 Uiso R
H691 H 0.3018 0.1854 -0.2078 0.0814 1.0000 Uiso R
H611 H 0.2077 0.2134 -0.1997 0.0379 1.0000 Uiso R
C70 C 0.09575(13) 0.21712(14) -0.23219(14) 0.0312 1.0000 Uani .
C71 C 0.04822(14) 0.16928(15) -0.25452(16) 0.0379 1.0000 Uani .
H711 H 0.0250 0.1745 -0.2273 0.0568 1.0000 Uiso R
H712 H 0.0644 0.1285 -0.2475 0.0563 1.0000 Uiso R
H713 H 0.0246 0.1747 -0.3015 0.0566 1.0000 Uiso R
C72 C 0.07119(15) 0.28149(15) -0.23452(16) 0.0393 1.0000 Uani .
H723 H 0.0519 0.2833 -0.2029 0.0588 1.0000 Uiso R
H722 H 0.1015 0.3118 -0.2206 0.0585 1.0000 Uiso R
H721 H 0.0444 0.2914 -0.2793 0.0585 1.0000 Uiso R
C73 C 0.13161(15) 0.20333(17) -0.15788(16) 0.0438 1.0000 Uani .
H733 H 0.1075 0.2020 -0.1317 0.0658 1.0000 Uiso R
H732 H 0.1601 0.2351 -0.1389 0.0657 1.0000 Uiso R
H731 H 0.1502 0.1643 -0.1537 0.0653 1.0000 Uiso R
O74 O 0.06675(8) 0.35560(9) -0.39438(11) 0.0320 1.0000 Uani .
C75 C 0.11750(12) 0.38413(13) -0.38738(15) 0.0302 1.0000 Uani .
C76 C 0.16398(11) 0.34167(13) -0.34136(15) 0.0292 1.0000 Uani .
N77 N 0.22264(9) 0.36247(10) -0.32612(12) 0.0261 1.0000 Uani .
C78 C 0.25410(11) 0.39343(12) -0.27212(14) 0.0260 1.0000 Uani .
N79 N 0.30482(9) 0.40390(10) -0.27554(12) 0.0267 1.0000 Uani .
C80 C 0.34940(11) 0.43944(12) -0.22661(14) 0.0266 1.0000 Uani .
C81 C 0.34354(12) 0.50264(13) -0.22907(14) 0.0285 1.0000 Uani .
C82 C 0.29370(13) 0.53345(14) -0.28194(16) 0.0375 1.0000 Uani .
H821 H 0.3008 0.5768 -0.2828 0.0560 1.0000 Uiso R
H822 H 0.2871 0.5162 -0.3254 0.0561 1.0000 Uiso R
H823 H 0.2600 0.5272 -0.2718 0.0560 1.0000 Uiso R
C83 C 0.38516(13) 0.53634(13) -0.18068(15) 0.0321 1.0000 Uani .
C84 C 0.43164(13) 0.50833(13) -0.13209(15) 0.0323 1.0000 Uani .
C85 C 0.47585(15) 0.54595(15) -0.07932(16) 0.0424 1.0000 Uani .
H853 H 0.5129 0.5269 -0.0674 0.0646 1.0000 Uiso R
H852 H 0.4774 0.5868 -0.0959 0.0642 1.0000 Uiso R
H851 H 0.4673 0.5491 -0.0384 0.0641 1.0000 Uiso R
C86 C 0.43604(13) 0.44504(14) -0.13263(16) 0.0369 1.0000 Uani .
C87 C 0.39486(13) 0.40907(13) -0.17941(16) 0.0344 1.0000 Uani .
C88 C 0.40007(16) 0.34035(15) -0.1785(2) 0.0550 1.0000 Uani .
H881 H 0.4311 0.3267 -0.1388 0.0821 1.0000 Uiso R
H882 H 0.4063 0.3263 -0.2175 0.0822 1.0000 Uiso R
H883 H 0.3655 0.3216 -0.1788 0.0822 1.0000 Uiso R
H861 H 0.4673 0.4257 -0.0999 0.0442 1.0000 Uiso R
H831 H 0.3819 0.5795 -0.1810 0.0389 1.0000 Uiso R
C89 C 0.30520(12) 0.37846(14) -0.33457(15) 0.0327 1.0000 Uani .
C90 C 0.25410(12) 0.35243(14) -0.36579(16) 0.0328 1.0000 Uani .
H901 H 0.2412 0.3318 -0.4069 0.0392 1.0000 Uiso R
H891 H 0.3354 0.3805 -0.3494 0.0390 1.0000 Uiso R
H781 H 0.2432 0.4056 -0.2369 0.0307 1.0000 Uiso R
H761 H 0.1587 0.3375 -0.2986 0.0352 1.0000 Uiso R
H762 H 0.1600 0.3013 -0.3622 0.0352 1.0000 Uiso R
C91 C 0.12278(15) 0.39240(18) -0.45581(18) 0.0482 1.0000 Uani .
H911 H 0.1561 0.4162 -0.4506 0.0717 1.0000 Uiso R
H912 H 0.1256 0.3525 -0.4748 0.0719 1.0000 Uiso R
H913 H 0.0894 0.4138 -0.4859 0.0719 1.0000 Uiso R
C92 C 0.12056(14) 0.44601(15) -0.3540(2) 0.0502 1.0000 Uani .
H923 H 0.1566 0.4659 -0.3466 0.0744 1.0000 Uiso R
H922 H 0.1169 0.4404 -0.3108 0.0749 1.0000 Uiso R
H921 H 0.0901 0.4719 -0.3823 0.0746 1.0000 Uiso R
O93 O -0.03392(8) 0.31020(8) -0.38379(9) 0.0257 1.0000 Uani .
C94 C -0.08813(11) 0.32910(12) -0.41294(13) 0.0241 1.0000 Uani .
C95 C -0.10193(12) 0.39194(13) -0.42265(14) 0.0278 1.0000 Uani .
C96 C -0.06102(12) 0.44531(12) -0.38965(15) 0.0283 1.0000 Uani .
C97 C -0.03271(13) 0.46773(13) -0.43785(15) 0.0326 1.0000 Uani .
H971 H -0.0102 0.5043 -0.4198 0.0484 1.0000 Uiso R
H972 H -0.0080 0.4358 -0.4433 0.0490 1.0000 Uiso R
H973 H -0.0611 0.4775 -0.4821 0.0489 1.0000 Uiso R
C98 C -0.09378(14) 0.49974(14) -0.37578(19) 0.0402 1.0000 Uani .
H983 H -0.0666 0.5304 -0.3502 0.0595 1.0000 Uiso R
H982 H -0.1156 0.4861 -0.3496 0.0598 1.0000 Uiso R
H981 H -0.1188 0.5178 -0.4180 0.0596 1.0000 Uiso R
C99 C -0.01530(13) 0.42821(14) -0.32136(15) 0.0348 1.0000 Uani .
H991 H 0.0055 0.4651 -0.3005 0.0515 1.0000 Uiso R
H992 H 0.0110 0.3983 -0.3266 0.0516 1.0000 Uiso R
H993 H -0.0328 0.4117 -0.2922 0.0519 1.0000 Uiso R
C100 C -0.15682(13) 0.40732(14) -0.46606(15) 0.0326 1.0000 Uani .
C101 C -0.19885(13) 0.36429(15) -0.49391(15) 0.0341 1.0000 Uani .
C102 C -0.18666(11) 0.30407(13) -0.47425(14) 0.0290 1.0000 Uani .
C103 C -0.13276(11) 0.28478(12) -0.43243(13) 0.0253 1.0000 Uani .
C104 C -0.12379(11) 0.21860(12) -0.40667(14) 0.0272 1.0000 Uani .
C105 C -0.09891(13) 0.21949(14) -0.32901(15) 0.0350 1.0000 Uani .
H1053 H -0.0913 0.1780 -0.3119 0.0517 1.0000 Uiso R
H1052 H -0.0640 0.2429 -0.3127 0.0515 1.0000 Uiso R
H1051 H -0.1261 0.2381 -0.3124 0.0519 1.0000 Uiso R
C106 C -0.08438(12) 0.18165(13) -0.43210(16) 0.0317 1.0000 Uani .
H1062 H -0.0858 0.1385 -0.4208 0.0482 1.0000 Uiso R
H1063 H -0.0459 0.1963 -0.4114 0.0477 1.0000 Uiso R
H1061 H -0.0972 0.1855 -0.4808 0.0478 1.0000 Uiso R
C107 C -0.18020(12) 0.18327(14) -0.42741(16) 0.0348 1.0000 Uani .
H1071 H -0.1721 0.1425 -0.4077 0.0518 1.0000 Uiso R
H1072 H -0.2068 0.2041 -0.4110 0.0515 1.0000 Uiso R
H1073 H -0.1970 0.1797 -0.4765 0.0515 1.0000 Uiso R
H1021 H -0.2157 0.2748 -0.4898 0.0341 1.0000 Uiso R
C108 C -0.25754(15) 0.38213(18) -0.5424(2) 0.0529 1.0000 Uani .
H1082 H -0.2869 0.3587 -0.5350 0.0798 1.0000 Uiso R
H1083 H -0.2611 0.3748 -0.5880 0.0796 1.0000 Uiso R
H1081 H -0.2643 0.4250 -0.5388 0.0795 1.0000 Uiso R
H1001 H -0.1658 0.4492 -0.4764 0.0386 1.0000 Uiso R
C109 C -0.02271(16) 0.28761(16) -0.51896(16) 0.0454 1.0000 Uani .
C110 C -0.04138(14) 0.34360(14) -0.56531(15) 0.0350 1.0000 Uani .
C111 C -0.0124(2) 0.3456(2) -0.6156(3) 0.0782 1.0000 Uani .
H1111 H -0.0245 0.3816 -0.6434 0.1170 1.0000 Uiso R
H1113 H 0.0282 0.3470 -0.5926 0.1172 1.0000 Uiso R
H1112 H -0.0231 0.3093 -0.6442 0.1169 1.0000 Uiso R
C112 C -0.10468(18) 0.3440(3) -0.6027(3) 0.0848 1.0000 Uani .
H1121 H -0.1160 0.3812 -0.6291 0.1268 1.0000 Uiso R
H1122 H -0.1232 0.3421 -0.5707 0.1270 1.0000 Uiso R
H1123 H -0.1157 0.3088 -0.6325 0.1270 1.0000 Uiso R
H1101 H -0.0305 0.3810 -0.5378 0.0426 1.0000 Uiso R
H1091 H 0.0009 0.2631 -0.5353 0.0551 1.0000 Uiso R
H1092 H -0.0568 0.2640 -0.5249 0.0551 1.0000 Uiso R
C113 C 0.17943(19) 0.6715(2) 0.10659(18) 0.0551 1.0000 Uani .
C114 C 0.2316(2) 0.69811(18) 0.12508(19) 0.0569 1.0000 Uani .
C115 C 0.27737(18) 0.66426(19) 0.12670(18) 0.0524 1.0000 Uani .
C116 C 0.27116(17) 0.60314(19) 0.10927(18) 0.0497 1.0000 Uani .
C117 C 0.21846(17) 0.57613(17) 0.09065(17) 0.0478 1.0000 Uani .
C118 C 0.17241(16) 0.61065(19) 0.08910(16) 0.0484 1.0000 Uani .
H1181 H 0.1362 0.5924 0.0762 0.0583 1.0000 Uiso R
H1171 H 0.2141 0.5344 0.0789 0.0569 1.0000 Uiso R
H1161 H 0.3026 0.5797 0.1107 0.0599 1.0000 Uiso R
H1151 H 0.3133 0.6829 0.1396 0.0629 1.0000 Uiso R
H1141 H 0.2359 0.7403 0.1364 0.0693 1.0000 Uiso R
H1131 H 0.1479 0.6950 0.1055 0.0662 1.0000 Uiso R
C119 C 0.1916(3) 0.4984(3) -0.1579(3) 0.0900 1.0000 Uani .
C120 C 0.2483(3) 0.5127(2) -0.1353(3) 0.0768 1.0000 Uani .
C121 C 0.2880(2) 0.4695(2) -0.1056(2) 0.0674 1.0000 Uani .
C122 C 0.2716(2) 0.4111(2) -0.0976(2) 0.0653 1.0000 Uani .
C123 C 0.2153(2) 0.3960(2) -0.1194(2) 0.0710 1.0000 Uani .
C124 C 0.1751(2) 0.4387(3) -0.1493(3) 0.0807 1.0000 Uani .
H1241 H 0.1367 0.4288 -0.1640 0.0967 1.0000 Uiso R
H1231 H 0.2044 0.3557 -0.1141 0.0851 1.0000 Uiso R
H1221 H 0.2992 0.3807 -0.0773 0.0780 1.0000 Uiso R
H1211 H 0.3269 0.4797 -0.0900 0.0813 1.0000 Uiso R
H1201 H 0.2598 0.5532 -0.1403 0.0922 1.0000 Uiso R
H1191 H 0.1641 0.5282 -0.1784 0.1078 1.0000 Uiso R
C125 C 0.3510(2) 0.43183(17) 0.2032(2) 0.0575 1.0000 Uani .
C126 C 0.40486(19) 0.44665(19) 0.2076(2) 0.0597 1.0000 Uani .
C127 C 0.4140(2) 0.4645(2) 0.1512(2) 0.0686 1.0000 Uani .
C128 C 0.3692(2) 0.4673(2) 0.0894(2) 0.0647 1.0000 Uani .
C129 C 0.31492(19) 0.45187(18) 0.0848(2) 0.0558 1.0000 Uani .
C130 C 0.30629(19) 0.43482(18) 0.1421(2) 0.0563 1.0000 Uani .
H1301 H 0.2688 0.4249 0.1391 0.0673 1.0000 Uiso R
H1291 H 0.2840 0.4537 0.0424 0.0673 1.0000 Uiso R
H1281 H 0.3755 0.4793 0.0497 0.0773 1.0000 Uiso R
H1271 H 0.4514 0.4753 0.1543 0.0824 1.0000 Uiso R
H1261 H 0.4361 0.4446 0.2503 0.0724 1.0000 Uiso R
H1251 H 0.3449 0.4198 0.2431 0.0692 1.0000 Uiso R

loop_
_atom_site_aniso_label
_atom_site_aniso_U_11
_atom_site_aniso_U_22
_atom_site_aniso_U_33
_atom_site_aniso_U_23
_atom_site_aniso_U_13
_atom_site_aniso_U_12
Al1 0.0210(3) 0.0187(3) 0.0241(4) 0.0020(3) 0.0082(3) 0.0014(3)
O2 0.0188(8) 0.0268(9) 0.0308(10) -0.0005(8) 0.0062(7) -0.0031(7)
C3 0.0230(12) 0.0206(12) 0.0320(13) 0.0017(10) 0.0074(10) -0.0020(10)
C4 0.0220(12) 0.0210(12) 0.0347(14) -0.0011(10) 0.0096(10) -0.0037(10)
N5 0.0239(10) 0.0224(10) 0.0286(11) -0.0011(8) 0.0099(9) 0.0000(8)
C6 0.0252(12) 0.0241(12) 0.0273(12) 0.0007(10) 0.0108(10) -0.0007(10)
N7 0.0234(10) 0.0262(11) 0.0269(11) -0.0036(9) 0.0091(9) -0.0030(9)
C8 0.0265(12) 0.0281(13) 0.0266(12) -0.0016(10) 0.0093(10) -0.0065(11)
C9 0.0296(14) 0.0311(14) 0.0306(14) -0.0037(11) 0.0098(11) -0.0068(11)
C10 0.0282(14) 0.0467(18) 0.0362(16) -0.0063(14) 0.0071(12) -0.0053(13)
C11 0.0407(17) 0.0464(19) 0.0434(18) -0.0159(15) 0.0125(14) -0.0191(15)
C12 0.0506(19) 0.0300(15) 0.0468(18) -0.0101(13) 0.0203(15) -0.0130(14)
C13 0.0384(15) 0.0281(14) 0.0335(14) -0.0014(11) 0.0149(12) -0.0055(12)
C14 0.0473(19) 0.0275(15) 0.052(2) 0.0006(14) 0.0117(16) 0.0008(14)
C15 0.046(2) 0.069(3) 0.088(3) -0.032(3) 0.011(2) -0.025(2)
C16 0.0357(16) 0.0328(16) 0.053(2) -0.0025(14) 0.0089(14) 0.0029(13)
C17 0.0285(13) 0.0387(16) 0.0320(14) -0.0075(12) 0.0144(11) -0.0032(12)
C18 0.0289(13) 0.0366(15) 0.0322(14) -0.0098(12) 0.0113(11) -0.0022(12)
C19 0.0269(14) 0.0427(17) 0.0416(16) 0.0151(14) 0.0098(12) -0.0013(13)
C20 0.0306(15) 0.0258(14) 0.0526(19) -0.0097(13) 0.0084(13) -0.0012(12)
O21 0.0203(8) 0.0212(8) 0.0300(9) 0.0020(7) 0.0096(7) 0.0028(7)
C22 0.0242(12) 0.0221(12) 0.0288(12) 0.0012(10) 0.0121(10) 0.0029(10)
C23 0.0236(12) 0.0212(12) 0.0324(13) 0.0008(10) 0.0139(10) 0.0009(10)
C24 0.0320(14) 0.0212(12) 0.0377(15) 0.0035(11) 0.0142(12) 0.0050(11)
C25 0.0266(13) 0.0298(14) 0.0356(14) 0.0022(11) 0.0093(11) 0.0051(11)
C26 0.0212(12) 0.0301(13) 0.0329(14) -0.0001(11) 0.0089(10) 0.0013(10)
C27 0.0239(12) 0.0238(12) 0.0321(13) -0.0014(10) 0.0123(10) -0.0003(10)
C28 0.0251(12) 0.0214(12) 0.0399(15) -0.0011(11) 0.0141(11) -0.0015(10)
C29 0.0373(15) 0.0270(14) 0.0447(17) 0.0064(12) 0.0201(13) -0.0010(12)
C30 0.0308(15) 0.0255(14) 0.060(2) -0.0038(13) 0.0189(14) -0.0060(12)
C31 0.0323(14) 0.0234(13) 0.0509(18) -0.0062(12) 0.0208(13) -0.0028(11)
C32 0.0334(16) 0.0386(18) 0.058(2) 0.0071(16) 0.0031(15) 0.0100(14)
C33 0.0269(13) 0.0218(12) 0.0380(15) -0.0034(11) 0.0125(11) -0.0009(10)
C34 0.0298(14) 0.0242(13) 0.0472(17) 0.0056(12) 0.0154(13) 0.0001(11)
C35 0.0400(16) 0.0317(15) 0.0334(15) -0.0051(12) 0.0094(13) -0.0057(13)
C36 0.0349(16) 0.0293(15) 0.063(2) -0.0154(15) 0.0161(15) -0.0003(13)
O37 0.0219(8) 0.0195(8) 0.0266(9) 0.0015(7) 0.0082(7) 0.0023(7)
C38 0.0204(11) 0.0170(11) 0.0258(12) 0.0009(9) 0.0086(9) -0.0020(9)
C39 0.0254(12) 0.0146(10) 0.0258(12) 0.0001(9) 0.0116(10) -0.0003(9)
C40 0.0242(12) 0.0220(12) 0.0235(12) 0.0011(9) 0.0061(10) -0.0008(10)
C41 0.0230(12) 0.0221(12) 0.0323(13) 0.0008(10) 0.0091(10) 0.0009(10)
C42 0.0254(12) 0.0242(12) 0.0299(13) 0.0000(10) 0.0114(10) 0.0014(10)
C43 0.0250(12) 0.0188(11) 0.0255(12) 0.0009(9) 0.0096(10) 0.0009(9)
C44 0.0296(13) 0.0282(13) 0.0234(12) 0.0008(10) 0.0094(10) 0.0036(11)
C45 0.0435(17) 0.0370(16) 0.0366(16) -0.0083(13) 0.0118(13) 0.0104(14)
C46 0.0326(14) 0.0280(13) 0.0244(12) -0.0009(10) 0.0086(11) 0.0016(11)
C47 0.0366(16) 0.0483(18) 0.0332(15) 0.0109(13) 0.0163(13) 0.0031(14)
C48 0.0262(13) 0.0397(16) 0.0353(15) 0.0015(12) 0.0081(11) 0.0037(12)
C49 0.0279(12) 0.0231(12) 0.0244(12) 0.0009(10) 0.0116(10) 0.0002(10)
C50 0.0350(14) 0.0308(14) 0.0281(13) 0.0047(11) 0.0144(11) 0.0021(12)
C51 0.0373(15) 0.0262(13) 0.0325(14) 0.0016(11) 0.0180(12) 0.0042(11)
C52 0.0295(13) 0.0285(13) 0.0311(13) 0.0000(11) 0.0140(11) -0.0029(11)
C53 0.0270(13) 0.0260(12) 0.0275(13) 0.0038(10) 0.0100(10) 0.0001(10)
C54 0.0289(13) 0.0266(13) 0.0257(12) -0.0005(10) 0.0090(10) -0.0041(11)
C55 0.0411(16) 0.0428(17) 0.0294(14) -0.0001(13) 0.0138(13) 0.0027(14)
C56 0.0316(14) 0.0437(17) 0.0324(15) 0.0015(13) 0.0094(12) 0.0047(13)
Al57 0.0211(3) 0.0223(4) 0.0254(4) 0.0022(3) 0.0080(3) 0.0009(3)
O58 0.0239(9) 0.0239(9) 0.0276(9) 0.0015(7) 0.0084(7) 0.0018(7)
C59 0.0229(12) 0.0203(11) 0.0300(13) 0.0034(10) 0.0100(10) 0.0022(10)
C60 0.0276(13) 0.0221(12) 0.0291(13) 0.0019(10) 0.0101(10) 0.0024(10)
C61 0.0299(14) 0.0297(14) 0.0306(14) 0.0021(11) 0.0054(11) 0.0036(11)
C62 0.0243(13) 0.0319(15) 0.0441(17) 0.0043(12) 0.0083(12) 0.0052(11)
C63 0.0304(14) 0.0283(14) 0.0411(16) 0.0044(12) 0.0168(12) 0.0082(11)
C64 0.0298(13) 0.0211(12) 0.0317(13) 0.0036(10) 0.0134(11) 0.0042(10)
C65 0.0380(16) 0.0448(18) 0.0319(15) -0.0012(13) 0.0151(13) 0.0063(14)
C66 0.0483(19) 0.0403(17) 0.0373(17) -0.0098(14) 0.0115(14) -0.0029(15)
C67 0.061(3) 0.127(5) 0.071(3) -0.055(3) 0.006(2) 0.037(3)
C68 0.080(3) 0.110(4) 0.038(2) 0.018(2) 0.010(2) -0.034(3)
C69 0.0282(16) 0.066(2) 0.061(2) -0.0029(19) 0.0077(15) 0.0061(16)
C70 0.0349(14) 0.0325(14) 0.0267(13) 0.0014(11) 0.0122(11) 0.0044(12)
C71 0.0413(17) 0.0413(17) 0.0355(15) 0.0045(13) 0.0193(13) -0.0010(14)
C72 0.0462(18) 0.0392(17) 0.0334(15) -0.0003(13) 0.0161(13) 0.0084(14)
C73 0.0485(19) 0.053(2) 0.0296(15) 0.0073(14) 0.0136(14) 0.0118(16)
O74 0.0217(9) 0.0252(9) 0.0480(12) 0.0028(9) 0.0119(8) -0.0044(8)
C75 0.0231(12) 0.0241(13) 0.0402(15) 0.0053(11) 0.0083(11) 0.0003(10)
C76 0.0240(12) 0.0256(13) 0.0376(15) 0.0042(11) 0.0110(11) -0.0032(10)
N77 0.0213(10) 0.0241(11) 0.0331(12) -0.0003(9) 0.0106(9) -0.0011(9)
C78 0.0235(12) 0.0254(12) 0.0287(13) 0.0011(10) 0.0093(10) 0.0012(10)
N79 0.0243(11) 0.0223(10) 0.0321(12) -0.0003(9) 0.0090(9) -0.0010(9)
C80 0.0271(13) 0.0213(12) 0.0303(13) -0.0013(10) 0.0094(10) -0.0037(10)
C81 0.0288(13) 0.0250(13) 0.0313(13) 0.0030(11) 0.0108(11) 0.0014(11)
C82 0.0378(16) 0.0262(14) 0.0408(16) 0.0037(12) 0.0056(13) 0.0021(12)
C83 0.0383(15) 0.0217(12) 0.0351(14) 0.0005(11) 0.0122(12) -0.0018(11)
C84 0.0342(15) 0.0281(14) 0.0309(14) -0.0014(11) 0.0079(12) -0.0057(12)
C85 0.0478(19) 0.0338(16) 0.0373(16) -0.0048(13) 0.0063(14) -0.0113(14)
C86 0.0347(15) 0.0284(14) 0.0369(15) 0.0020(12) 0.0009(12) -0.0005(12)
C87 0.0342(15) 0.0240(13) 0.0389(16) 0.0011(12) 0.0065(12) 0.0010(12)
C88 0.0454(19) 0.0237(15) 0.069(2) 0.0014(15) -0.0092(17) 0.0027(14)
C89 0.0254(13) 0.0336(15) 0.0408(16) -0.0064(12) 0.0145(12) -0.0020(11)
C90 0.0277(13) 0.0344(15) 0.0379(15) -0.0094(12) 0.0139(12) -0.0019(12)
C91 0.0388(17) 0.058(2) 0.0477(19) 0.0219(17) 0.0165(15) 0.0059(16)
C92 0.0285(15) 0.0285(16) 0.084(3) -0.0091(17) 0.0106(16) -0.0020(13)
O93 0.0223(9) 0.0238(9) 0.0318(9) 0.0016(7) 0.0111(7) 0.0025(7)
C94 0.0234(12) 0.0254(12) 0.0246(12) 0.0010(10) 0.0104(10) 0.0009(10)
C95 0.0293(13) 0.0281(13) 0.0275(13) 0.0021(10) 0.0122(11) 0.0013(11)
C96 0.0292(13) 0.0213(12) 0.0358(14) 0.0012(10) 0.0140(11) 0.0024(10)
C97 0.0318(14) 0.0270(13) 0.0390(15) 0.0057(12) 0.0133(12) 0.0014(11)
C98 0.0407(17) 0.0267(14) 0.059(2) -0.0071(14) 0.0255(16) 0.0003(13)
C99 0.0408(16) 0.0277(14) 0.0334(15) -0.0007(11) 0.0111(12) -0.0050(12)
C100 0.0333(14) 0.0281(14) 0.0352(15) 0.0067(11) 0.0114(12) 0.0057(12)
C101 0.0293(14) 0.0372(16) 0.0330(14) 0.0042(12) 0.0084(12) 0.0051(12)
C102 0.0241(12) 0.0321(14) 0.0315(13) -0.0035(11) 0.0111(11) 0.0010(11)
C103 0.0257(12) 0.0244(12) 0.0280(12) -0.0022(10) 0.0125(10) -0.0004(10)
C104 0.0241(12) 0.0245(12) 0.0330(13) -0.0006(10) 0.0106(10) -0.0018(10)
C105 0.0381(16) 0.0308(14) 0.0345(15) 0.0029(12) 0.0118(12) -0.0044(12)
C106 0.0271(13) 0.0247(13) 0.0419(16) -0.0057(12) 0.0113(12) -0.0006(11)
C107 0.0305(14) 0.0287(14) 0.0459(17) 0.0012(12) 0.0149(13) -0.0034(12)
C108 0.0375(18) 0.048(2) 0.056(2) 0.0107(17) -0.0022(16) 0.0055(16)
C109 0.057(2) 0.0359(17) 0.0304(15) -0.0002(13) 0.0021(14) 0.0109(15)
C110 0.0414(16) 0.0344(15) 0.0270(13) 0.0013(12) 0.0101(12) 0.0065(13)
C111 0.108(4) 0.068(3) 0.088(3) -0.007(3) 0.070(3) -0.027(3)
C112 0.044(2) 0.099(4) 0.100(4) 0.034(3) 0.013(2) 0.030(3)
C113 0.068(3) 0.063(2) 0.0326(17) 0.0089(16) 0.0169(17) 0.025(2)
C114 0.088(3) 0.0396(19) 0.0383(19) 0.0005(15) 0.018(2) -0.001(2)
C115 0.058(2) 0.056(2) 0.0404(19) 0.0004(16) 0.0153(17) -0.0196(19)
C116 0.054(2) 0.055(2) 0.0447(19) 0.0023(16) 0.0242(17) 0.0066(18)
C117 0.067(2) 0.0384(18) 0.0358(17) -0.0022(14) 0.0168(16) -0.0069(17)
C118 0.0464(19) 0.065(2) 0.0295(15) 0.0051(15) 0.0093(14) -0.0030(17)
C119 0.106(5) 0.070(3) 0.093(4) -0.005(3) 0.036(4) 0.018(3)
C120 0.110(4) 0.053(3) 0.073(3) -0.014(2) 0.040(3) -0.025(3)
C121 0.088(3) 0.075(3) 0.041(2) -0.005(2) 0.027(2) -0.028(3)
C122 0.088(3) 0.064(3) 0.047(2) 0.0100(19) 0.028(2) -0.008(2)
C123 0.099(4) 0.063(3) 0.059(3) 0.000(2) 0.039(3) -0.026(3)
C124 0.073(3) 0.091(4) 0.084(4) -0.019(3) 0.037(3) -0.020(3)
C125 0.081(3) 0.0365(18) 0.055(2) -0.0097(17) 0.025(2) -0.0147(19)
C126 0.061(3) 0.053(2) 0.057(2) -0.0121(19) 0.014(2) 0.000(2)
C127 0.058(3) 0.082(3) 0.068(3) -0.017(2) 0.026(2) -0.004(2)
C128 0.076(3) 0.068(3) 0.057(2) -0.006(2) 0.034(2) 0.003(2)
C129 0.063(2) 0.046(2) 0.051(2) -0.0075(17) 0.0127(19) 0.0038(18)
C130 0.059(2) 0.042(2) 0.066(3) -0.0134(18) 0.022(2) -0.0107(18)

loop_
_atom_type_symbol
_atom_type_scat_dispersion_real
_atom_type_scat_dispersion_imag
_atom_type_scat_Cromer_Mann_a1
_atom_type_scat_Cromer_Mann_b1
_atom_type_scat_Cromer_Mann_a2
_atom_type_scat_Cromer_Mann_b2
_atom_type_scat_Cromer_Mann_a3
_atom_type_scat_Cromer_Mann_b3
_atom_type_scat_Cromer_Mann_a4
_atom_type_scat_Cromer_Mann_b4
_atom_type_scat_Cromer_Mann_c
_atom_type_scat_source
C 0.0033 0.0016 2.3100 20.8439 1.0200 10.2075 1.5886 0.5687 0.8650 51.6512 0.2156 'International Tables Vol C 4.2.6.8 and 6.1.1.4'
H 0.0000 0.0000 0.4930 10.5109 0.3229 26.1257 0.1402 3.1424 0.0408 57.7998 0.0030 'International Tables Vol C 4.2.6.8 and 6.1.1.4'
N 0.0061 0.0033 12.2126 0.0057 3.1322 9.8933 2.0125 28.9975 1.1663 0.5826 -11.5290 'International Tables Vol C 4.2.6.8 and 6.1.1.4'
O 0.0106 0.0060 3.0485 13.2771 2.2868 5.7011 1.5463 0.3239 0.8670 32.9089 0.2508 'International Tables Vol C 4.2.6.8 and 6.1.1.4'
Al 0.0645 0.0514 6.4202 3.0387 1.9002 0.7426 1.5936 31.5472 1.9646 85.0886 1.1151 'International Tables Vol C 4.2.6.8 and 6.1.1.4'

loop_
_geom_angle_atom_site_label_1
_geom_angle_atom_site_label_2
_geom_angle_atom_site_label_3
_geom_angle
_geom_angle_publ_flag
O2 Al1 O21 107.97(10) yes
O2 Al1 O37 105.46(9) yes
O21 Al1 O37 103.80(9) yes
O2 Al1 C53 110.35(11) yes
O21 Al1 C53 113.06(11) yes
O37 Al1 C53 115.60(11) yes
Al1 O2 C3 146.45(18) yes
O2 C3 C4 104.7(2) yes
O2 C3 C19 112.7(2) yes
C4 C3 C19 110.7(2) yes
O2 C3 C20 108.6(2) yes
C4 C3 C20 109.8(2) yes
C19 C3 C20 110.2(2) yes
C3 C4 N5 114.8(2) yes
C3 C4 H41 108.5 no
N5 C4 H41 108.5 no
C3 C4 H42 108.8 no
N5 C4 H42 107.2 no
H41 C4 H42 108.9 no
C4 N5 C6 126.3(2) yes
C4 N5 C18 125.3(2) yes
C6 N5 C18 108.4(2) yes
N5 C6 N7 108.5(2) yes
N5 C6 H61 126.1 no
N7 C6 H61 125.3 no
C6 N7 C8 126.1(2) yes
C6 N7 C17 108.6(2) yes
C8 N7 C17 125.3(2) yes
N7 C8 C9 118.5(2) yes
N7 C8 C13 118.5(3) yes
C9 C8 C13 123.0(3) yes
C8 C9 C10 117.1(3) yes
C8 C9 C16 123.2(3) yes
C10 C9 C16 119.6(3) yes
C9 C10 C11 122.4(3) yes
C9 C10 H101 118.0 no
C11 C10 H101 119.6 no
C10 C11 C12 118.3(3) yes
C10 C11 C15 120.2(4) yes
C12 C11 C15 121.5(3) yes
C11 C12 C13 122.2(3) yes
C11 C12 H121 119.3 no
C13 C12 H121 118.5 no
C12 C13 C8 117.0(3) yes
C12 C13 C14 120.3(3) yes
C8 C13 C14 122.7(3) yes
C13 C14 H142 109.3 no
C13 C14 H141 109.9 no
H142 C14 H141 109.9 no
C13 C14 H143 109.8 no
H142 C14 H143 109.0 no
H141 C14 H143 108.9 no
C11 C15 H152 109.7 no
C11 C15 H151 109.7 no
H152 C15 H151 109.1 no
C11 C15 H153 109.8 no
H152 C15 H153 109.5 no
H151 C15 H153 109.1 no
C9 C16 H163 109.9 no
C9 C16 H162 110.3 no
H163 C16 H162 109.0 no
C9 C16 H161 109.6 no
H163 C16 H161 109.5 no
H162 C16 H161 108.4 no
N7 C17 C18 106.7(2) yes
N7 C17 H171 125.4 no
C18 C17 H171 127.9 no
N5 C18 C17 107.8(2) yes
N5 C18 H181 124.1 no
C17 C18 H181 128.0 no
C3 C19 H193 110.2 no
C3 C19 H192 108.7 no
H193 C19 H192 108.8 no
C3 C19 H191 110.9 no
H193 C19 H191 109.3 no
H192 C19 H191 108.9 no
C3 C20 H201 110.6 no
C3 C20 H202 110.2 no
H201 C20 H202 109.6 no
C3 C20 H203 109.2 no
H201 C20 H203 108.1 no
H202 C20 H203 109.1 no
Al1 O21 C22 138.21(17) yes
O21 C22 C23 121.8(2) yes
O21 C22 C27 119.5(2) yes
C23 C22 C27 118.7(2) yes
C22 C23 C24 117.8(2) yes
C22 C23 C33 123.5(2) yes
C24 C23 C33 118.7(2) yes
C23 C24 C25 123.5(3) yes
C23 C24 H241 118.6 no
C25 C24 H241 117.9 no
C24 C25 C26 117.1(3) yes
C24 C25 C32 121.8(3) yes
C26 C25 C32 121.0(3) yes
C25 C26 C27 122.9(3) yes
C25 C26 H261 118.8 no
C27 C26 H261 118.3 no
C22 C27 C26 118.0(2) yes
C22 C27 C28 122.2(2) yes
C26 C27 C28 119.7(2) yes
C27 C28 C29 108.5(2) yes
C27 C28 C30 111.6(2) yes
C29 C28 C30 106.4(2) yes
C27 C28 C31 112.6(2) yes
C29 C28 C31 110.8(2) yes
C30 C28 C31 106.8(2) yes
C28 C29 H293 109.5 no
C28 C29 H292 109.8 no
H293 C29 H292 109.3 no
C28 C29 H291 110.2 no
H293 C29 H291 108.6 no
H292 C29 H291 109.4 no
C28 C30 H302 107.9 no
C28 C30 H301 109.9 no
H302 C30 H301 109.0 no
C28 C30 H303 109.7 no
H302 C30 H303 109.4 no
H301 C30 H303 110.8 no
C28 C31 H311 108.9 no
C28 C31 H312 110.6 no
H311 C31 H312 109.2 no
C28 C31 H313 109.8 no
H311 C31 H313 109.4 no
H312 C31 H313 108.9 no
C25 C32 H322 110.5 no
C25 C32 H323 110.3 no
H322 C32 H323 107.3 no
C25 C32 H321 111.7 no
H322 C32 H321 108.2 no
H323 C32 H321 108.7 no
C23 C33 C34 109.7(2) yes
C23 C33 C35 111.3(2) yes
C34 C33 C35 111.4(2) yes
C23 C33 C36 111.0(2) yes
C34 C33 C36 107.0(2) yes
C35 C33 C36 106.2(3) yes
C33 C34 H341 109.4 no
C33 C34 H342 109.9 no
H341 C34 H342 109.0 no
C33 C34 H343 110.6 no
H341 C34 H343 108.8 no
H342 C34 H343 109.2 no
C33 C35 H353 109.5 no
C33 C35 H352 111.0 no
H353 C35 H352 108.2 no
C33 C35 H351 111.9 no
H353 C35 H351 108.2 no
H352 C35 H351 107.9 no
C33 C36 H361 108.6 no
C33 C36 H362 111.0 no
H361 C36 H362 109.1 no
C33 C36 H363 109.5 no
H361 C36 H363 108.7 no
H362 C36 H363 109.9 no
Al1 O37 C38 130.09(16) yes
O37 C38 C39 119.8(2) yes
O37 C38 C43 121.6(2) yes
C39 C38 C43 118.5(2) yes
C38 C39 C40 118.1(2) yes
C38 C39 C49 123.0(2) yes
C40 C39 C49 118.9(2) yes
C39 C40 C41 122.8(2) yes
C39 C40 H401 118.8 no
C41 C40 H401 118.4 no
C40 C41 C42 117.1(2) yes
C40 C41 C48 121.3(2) yes
C42 C41 C48 121.6(2) yes
C41 C42 C43 123.0(2) yes
C41 C42 H421 119.2 no
C43 C42 H421 117.8 no
C38 C43 C42 118.0(2) yes
C38 C43 C44 126.9(2) yes
C42 C43 C44 115.0(2) yes
C43 C44 C45 109.1(2) yes
C43 C44 C46 114.6(2) yes
C45 C44 C46 105.9(2) yes
C43 C44 C47 110.2(2) yes
C45 C44 C47 107.5(2) yes
C46 C44 C47 109.3(2) yes
C44 C45 H453 110.1 no
C44 C45 H452 110.1 no
H453 C45 H452 109.0 no
C44 C45 H451 110.0 no
H453 C45 H451 108.5 no
H452 C45 H451 109.2 no
C44 C46 H462 109.7 no
C44 C46 H463 110.7 no
H462 C46 H463 107.9 no
C44 C46 H461 111.1 no
H462 C46 H461 108.3 no
H463 C46 H461 109.1 no
C44 C47 H471 110.2 no
C44 C47 H472 110.4 no
H471 C47 H472 108.7 no
C44 C47 H473 110.4 no
H471 C47 H473 108.1 no
H472 C47 H473 109.0 no
C41 C48 H482 110.6 no
C41 C48 H483 109.9 no
H482 C48 H483 107.8 no
C41 C48 H481 111.1 no
H482 C48 H481 109.4 no
H483 C48 H481 108.1 no
C39 C49 C50 111.7(2) yes
C39 C49 C51 112.8(2) yes
C50 C49 C51 107.0(2) yes
C39 C49 C52 109.0(2) yes
C50 C49 C52 106.3(2) yes
C51 C49 C52 109.8(2) yes
C49 C50 H503 110.1 no
C49 C50 H502 110.6 no
H503 C50 H502 108.5 no
C49 C50 H501 110.7 no
H503 C50 H501 108.9 no
H502 C50 H501 107.8 no
C49 C51 H511 109.6 no
C49 C51 H512 110.7 no
H511 C51 H512 108.3 no
C49 C51 H513 110.9 no
H511 C51 H513 109.0 no
H512 C51 H513 108.3 no
C49 C52 H523 108.6 no
C49 C52 H522 110.3 no
H523 C52 H522 107.7 no
C49 C52 H521 111.2 no
H523 C52 H521 109.7 no
H522 C52 H521 109.3 no
Al1 C53 C54 124.85(19) yes
Al1 C53 H531 105.1 no
C54 C53 H531 105.9 no
Al1 C53 H532 105.4 no
C54 C53 H532 106.9 no
H531 C53 H532 107.8 no
C53 C54 C55 111.7(2) yes
C53 C54 C56 111.3(2) yes
C55 C54 C56 109.2(2) yes
C53 C54 H541 109.1 no
C55 C54 H541 107.4 no
C56 C54 H541 108.0 no
C54 C55 H551 110.7 no
C54 C55 H552 109.8 no
H551 C55 H552 109.0 no
C54 C55 H553 109.8 no
H551 C55 H553 108.8 no
H552 C55 H553 108.6 no
C54 C56 H563 110.6 no
C54 C56 H561 110.0 no
H563 C56 H561 109.0 no
C54 C56 H562 111.0 no
H563 C56 H562 108.6 no
H561 C56 H562 107.7 no
O58 Al57 O74 108.70(10) yes
O58 Al57 O93 104.28(9) yes
O74 Al57 O93 106.92(10) yes
O58 Al57 C109 112.58(12) yes
O74 Al57 C109 116.01(14) yes
O93 Al57 C109 107.54(14) yes
Al57 O58 C59 135.18(17) yes
O58 C59 C60 119.8(2) yes
O58 C59 C64 121.3(2) yes
C60 C59 C64 118.8(2) yes
C59 C60 C61 117.4(2) yes
C59 C60 C70 123.0(2) yes
C61 C60 C70 119.6(2) yes
C60 C61 C62 122.8(3) yes
C60 C61 H611 118.9 no
C62 C61 H611 118.3 no
C61 C62 C63 117.5(3) yes
C61 C62 C69 121.0(3) yes
C63 C62 C69 121.5(3) yes
C62 C63 C64 122.6(3) yes
C62 C63 H631 118.3 no
C64 C63 H631 119.1 no
C59 C64 C63 117.6(3) yes
C59 C64 C65 124.7(2) yes
C63 C64 C65 117.7(2) yes
C64 C65 C66 112.7(3) yes
C64 C65 C67 110.1(3) yes
C66 C65 C67 106.4(3) yes
C64 C65 C68 109.8(3) yes
C66 C65 C68 110.0(3) yes
C67 C65 C68 107.6(4) yes
C65 C66 H663 110.2 no
C65 C66 H661 109.6 no
H663 C66 H661 107.6 no
C65 C66 H662 111.5 no
H663 C66 H662 108.7 no
H661 C66 H662 109.0 no
C65 C67 H672 108.7 no
C65 C67 H673 111.4 no
H672 C67 H673 109.5 no
C65 C67 H671 109.4 no
H672 C67 H671 108.7 no
H673 C67 H671 109.1 no
C65 C68 H681 108.9 no
C65 C68 H683 109.4 no
H681 C68 H683 110.0 no
C65 C68 H682 109.6 no
H681 C68 H682 109.3 no
H683 C68 H682 109.5 no
C62 C69 H692 110.0 no
C62 C69 H693 110.9 no
H692 C69 H693 108.4 no
C62 C69 H691 110.9 no
H692 C69 H691 108.1 no
H693 C69 H691 108.5 no
C60 C70 C71 109.2(2) yes
C60 C70 C72 112.1(2) yes
C71 C70 C72 110.5(3) yes
C60 C70 C73 111.6(2) yes
C71 C70 C73 106.4(3) yes
C72 C70 C73 106.9(3) yes
C70 C71 H711 108.5 no
C70 C71 H712 109.8 no
H711 C71 H712 109.3 no
C70 C71 H713 110.6 no
H711 C71 H713 109.0 no
H712 C71 H713 109.6 no
C70 C72 H723 108.6 no
C70 C72 H722 110.3 no
H723 C72 H722 107.9 no
C70 C72 H721 111.4 no
H723 C72 H721 109.1 no
H722 C72 H721 109.5 no
C70 C73 H733 110.1 no
C70 C73 H732 110.7 no
H733 C73 H732 108.2 no
C70 C73 H731 110.5 no
H733 C73 H731 108.3 no
H732 C73 H731 109.1 no
Al57 O74 C75 153.3(2) yes
O74 C75 C76 105.1(2) yes
O74 C75 C91 111.1(3) yes
C76 C75 C91 111.3(3) yes
O74 C75 C92 109.3(2) yes
C76 C75 C92 110.1(3) yes
C91 C75 C92 109.8(3) yes
C75 C76 N77 115.4(2) yes
C75 C76 H761 108.3 no
N77 C76 H761 107.8 no
C75 C76 H762 109.2 no
N77 C76 H762 107.5 no
H761 C76 H762 108.4 no
C76 N77 C78 125.7(2) yes
C76 N77 C90 125.8(2) yes
C78 N77 C90 108.5(2) yes
N77 C78 N79 108.7(2) yes
N77 C78 H781 125.9 no
N79 C78 H781 125.4 no
C78 N79 C80 124.2(2) yes
C78 N79 C89 108.5(2) yes
C80 N79 C89 127.2(2) yes
N79 C80 C81 117.5(2) yes
N79 C80 C87 119.0(2) yes
C81 C80 C87 123.5(3) yes
C80 C81 C82 121.4(3) yes
C80 C81 C83 117.3(3) yes
C82 C81 C83 121.2(3) yes
C81 C82 H821 110.0 no
C81 C82 H822 110.2 no
H821 C82 H822 109.5 no
C81 C82 H823 109.6 no
H821 C82 H823 109.2 no
H822 C82 H823 108.3 no
C81 C83 C84 121.6(3) yes
C81 C83 H831 118.9 no
C84 C83 H831 119.4 no
C83 C84 C85 120.6(3) yes
C83 C84 C86 118.7(3) yes
C85 C84 C86 120.7(3) yes
C84 C85 H853 110.0 no
C84 C85 H852 110.5 no
H853 C85 H852 108.8 no
C84 C85 H851 110.8 no
H853 C85 H851 108.2 no
H852 C85 H851 108.5 no
C84 C86 C87 121.8(3) yes
C84 C86 H861 119.4 no
C87 C86 H861 118.8 no
C86 C87 C80 117.0(3) yes
C86 C87 C88 120.9(3) yes
C80 C87 C88 122.1(3) yes
C87 C88 H881 111.0 no
C87 C88 H882 110.5 no
H881 C88 H882 108.6 no
C87 C88 H883 110.2 no
H881 C88 H883 108.6 no
H882 C88 H883 107.8 no
N79 C89 C90 106.7(2) yes
N79 C89 H891 125.3 no
C90 C89 H891 128.0 no
N77 C90 C89 107.6(3) yes
N77 C90 H901 125.2 no
C89 C90 H901 127.2 no
C75 C91 H911 109.9 no
C75 C91 H912 109.9 no
H911 C91 H912 109.3 no
C75 C91 H913 108.8 no
H911 C91 H913 109.3 no
H912 C91 H913 109.6 no
C75 C92 H923 110.7 no
C75 C92 H922 109.3 no
H923 C92 H922 108.7 no
C75 C92 H921 109.6 no
H923 C92 H921 109.0 no
H922 C92 H921 109.4 no
Al57 O93 C94 130.06(17) yes
O93 C94 C95 121.4(2) yes
O93 C94 C103 119.4(2) yes
C95 C94 C103 119.2(2) yes
C94 C95 C96 125.2(2) yes
C94 C95 C100 117.6(3) yes
C96 C95 C100 117.2(2) yes
C95 C96 C97 109.7(2) yes
C95 C96 C98 110.4(2) yes
C97 C96 C98 107.8(2) yes
C95 C96 C99 113.1(2) yes
C97 C96 C99 109.7(2) yes
C98 C96 C99 106.0(2) yes
C96 C97 H971 110.4 no
C96 C97 H972 109.7 no
H971 C97 H972 108.9 no
C96 C97 H973 110.9 no
H971 C97 H973 108.5 no
H972 C97 H973 108.5 no
C96 C98 H983 108.5 no
C96 C98 H982 109.9 no
H983 C98 H982 109.1 no
C96 C98 H981 110.2 no
H983 C98 H981 108.9 no
H982 C98 H981 110.2 no
C96 C99 H991 108.9 no
C96 C99 H992 111.3 no
H991 C99 H992 109.2 no
C96 C99 H993 109.8 no
H991 C99 H993 108.3 no
H992 C99 H993 109.2 no
C95 C100 C101 122.9(3) yes
C95 C100 H1001 118.6 no
C101 C100 H1001 118.5 no
C100 C101 C102 117.9(3) yes
C100 C101 C108 121.8(3) yes
C102 C101 C108 120.3(3) yes
C101 C102 C103 122.6(3) yes
C101 C102 H1021 119.0 no
C103 C102 H1021 118.4 no
C94 C103 C102 117.8(2) yes
C94 C103 C104 122.5(2) yes
C102 C103 C104 119.6(2) yes
C103 C104 C105 108.8(2) yes
C103 C104 C106 113.3(2) yes
C105 C104 C106 109.2(2) yes
C103 C104 C107 111.8(2) yes
C105 C104 C107 106.2(2) yes
C106 C104 C107 107.2(2) yes
C104 C105 H1053 109.8 no
C104 C105 H1052 110.2 no
H1053 C105 H1052 109.2 no
C104 C105 H1051 109.7 no
H1053 C105 H1051 108.7 no
H1052 C105 H1051 109.2 no
C104 C106 H1062 109.2 no
C104 C106 H1063 110.3 no
H1062 C106 H1063 109.3 no
C104 C106 H1061 109.4 no
H1062 C106 H1061 108.6 no
H1063 C106 H1061 109.8 no
C104 C107 H1071 108.0 no
C104 C107 H1072 110.9 no
H1071 C107 H1072 109.3 no
C104 C107 H1073 109.5 no
H1071 C107 H1073 109.2 no
H1072 C107 H1073 109.8 no
C101 C108 H1082 112.1 no
C101 C108 H1083 110.3 no
H1082 C108 H1083 107.1 no
C101 C108 H1081 110.8 no
H1082 C108 H1081 109.3 no
H1083 C108 H1081 107.0 no
Al57 C109 C110 121.6(2) yes
Al57 C109 H1091 106.9 no
C110 C109 H1091 107.0 no
Al57 C109 H1092 105.9 no
C110 C109 H1092 107.0 no
H1091 C109 H1092 107.8 no
C109 C110 C111 111.5(3) yes
C109 C110 C112 111.1(3) yes
C111 C110 C112 109.3(4) yes
C109 C110 H1101 109.0 no
C111 C110 H1101 107.3 no
C112 C110 H1101 108.6 no
C110 C111 H1111 109.5 no
C110 C111 H1113 110.6 no
H1111 C111 H1113 108.8 no
C110 C111 H1112 109.0 no
H1111 C111 H1112 108.9 no
H1113 C111 H1112 109.9 no
C110 C112 H1121 109.8 no
C110 C112 H1122 109.3 no
H1121 C112 H1122 109.3 no
C110 C112 H1123 109.4 no
H1121 C112 H1123 109.4 no
H1122 C112 H1123 109.5 no
C114 C113 C118 120.2(4) yes
C114 C113 H1131 120.1 no
C118 C113 H1131 119.7 no
C113 C114 C115 120.3(4) yes
C113 C114 H1141 119.6 no
C115 C114 H1141 120.1 no
C114 C115 C116 120.3(4) yes
C114 C115 H1151 119.9 no
C116 C115 H1151 119.8 no
C115 C116 C117 119.5(4) yes
C115 C116 H1161 120.5 no
C117 C116 H1161 120.0 no
C116 C117 C118 119.8(4) yes
C116 C117 H1171 119.7 no
C118 C117 H1171 120.5 no
C117 C118 C113 119.9(4) yes
C117 C118 H1181 120.1 no
C113 C118 H1181 120.0 no
C120 C119 C124 119.5(6) yes
C120 C119 H1191 120.7 no
C124 C119 H1191 119.8 no
C119 C120 C121 120.5(5) yes
C119 C120 H1201 119.9 no
C121 C120 H1201 119.6 no
C120 C121 C122 119.7(5) yes
C120 C121 H1211 120.0 no
C122 C121 H1211 120.2 no
C121 C122 C123 120.7(5) yes
C121 C122 H1221 119.9 no
C123 C122 H1221 119.4 no
C122 C123 C124 120.2(5) yes
C122 C123 H1231 120.1 no
C124 C123 H1231 119.7 no
C119 C124 C123 119.4(5) yes
C119 C124 H1241 119.9 no
C123 C124 H1241 120.7 no
C126 C125 C130 120.1(4) yes
C126 C125 H1251 119.4 no
C130 C125 H1251 120.5 no
C125 C126 C127 120.0(4) yes
C125 C126 H1261 120.1 no
C127 C126 H1261 119.9 no
C126 C127 C128 120.2(4) yes
C126 C127 H1271 120.0 no
C128 C127 H1271 119.8 no
C127 C128 C129 119.8(4) yes
C127 C128 H1281 120.5 no
C129 C128 H1281 119.7 no
C128 C129 C130 119.3(4) yes
C128 C129 H1291 120.0 no
C130 C129 H1291 120.7 no
C125 C130 C129 120.6(4) yes
C125 C130 H1301 120.1 no
C129 C130 H1301 119.3 no

loop_
_geom_bond_atom_site_label_1
_geom_bond_atom_site_label_2
_geom_bond_distance
_geom_bond_publ_flag
Al1 O2 1.735(2) yes
Al1 O21 1.7807(19) yes
Al1 O37 1.7905(19) yes
Al1 C53 1.992(3) yes
O2 C3 1.387(3) yes
C3 C4 1.535(4) yes
C3 C19 1.531(4) yes
C3 C20 1.525(4) yes
C4 N5 1.472(3) yes
C4 H41 0.974 no
C4 H42 0.971 no
N5 C6 1.321(3) yes
N5 C18 1.382(3) yes
C6 N7 1.337(3) yes
C6 H61 0.934 no
N7 C8 1.440(3) yes
N7 C17 1.382(3) yes
C8 C9 1.386(4) yes
C8 C13 1.390(4) yes
C9 C10 1.388(4) yes
C9 C16 1.492(4) yes
C10 C11 1.377(5) yes
C10 H101 0.941 no
C11 C12 1.382(5) yes
C11 C15 1.506(5) yes
C12 C13 1.390(4) yes
C12 H121 0.937 no
C13 C14 1.500(4) yes
C14 H142 0.969 no
C14 H141 0.964 no
C14 H143 0.963 no
C15 H152 0.966 no
C15 H151 0.967 no
C15 H153 0.955 no
C16 H163 0.964 no
C16 H162 0.971 no
C16 H161 0.971 no
C17 C18 1.338(4) yes
C17 H171 0.925 no
C18 H181 0.931 no
C19 H193 0.972 no
C19 H192 0.960 no
C19 H191 0.968 no
C20 H201 0.978 no
C20 H202 0.973 no
C20 H203 0.963 no
O21 C22 1.342(3) yes
C22 C23 1.414(3) yes
C22 C27 1.422(4) yes
C23 C24 1.392(4) yes
C23 C33 1.537(4) yes
C24 C25 1.373(4) yes
C24 H241 0.940 no
C25 C26 1.380(4) yes
C25 C32 1.503(4) yes
C26 C27 1.393(4) yes
C26 H261 0.932 no
C27 C28 1.532(4) yes
C28 C29 1.534(4) yes
C28 C30 1.536(4) yes
C28 C31 1.535(4) yes
C29 H293 0.979 no
C29 H292 0.967 no
C29 H291 0.976 no
C30 H302 0.968 no
C30 H301 0.976 no
C30 H303 0.975 no
C31 H311 0.974 no
C31 H312 0.972 no
C31 H313 0.970 no
C32 H322 0.953 no
C32 H323 0.961 no
C32 H321 0.965 no
C33 C34 1.536(4) yes
C33 C35 1.529(4) yes
C33 C36 1.536(4) yes
C34 H341 0.967 no
C34 H342 0.964 no
C34 H343 0.969 no
C35 H353 0.970 no
C35 H352 0.968 no
C35 H351 0.967 no
C36 H361 0.966 no
C36 H362 0.967 no
C36 H363 0.971 no
O37 C38 1.342(3) yes
C38 C39 1.430(3) yes
C38 C43 1.422(3) yes
C39 C40 1.391(3) yes
C39 C49 1.551(3) yes
C40 C41 1.397(4) yes
C40 H401 0.950 no
C41 C42 1.381(4) yes
C41 C48 1.503(4) yes
C42 C43 1.402(4) yes
C42 H421 0.943 no
C43 C44 1.547(4) yes
C44 C45 1.544(4) yes
C44 C46 1.528(4) yes
C44 C47 1.532(4) yes
C45 H453 0.979 no
C45 H452 0.969 no
C45 H451 0.975 no
C46 H462 0.970 no
C46 H463 0.966 no
C46 H461 0.974 no
C47 H471 0.971 no
C47 H472 0.974 no
C47 H473 0.975 no
C48 H482 0.965 no
C48 H483 0.972 no
C48 H481 0.962 no
C49 C50 1.536(4) yes
C49 C51 1.533(4) yes
C49 C52 1.528(4) yes
C50 H503 0.970 no
C50 H502 0.973 no
C50 H501 0.973 no
C51 H511 0.964 no
C51 H512 0.968 no
C51 H513 0.963 no
C52 H523 0.972 no
C52 H522 0.975 no
C52 H521 0.968 no
C53 C54 1.537(4) yes
C53 H531 0.978 no
C53 H532 0.981 no
C54 C55 1.537(4) yes
C54 C56 1.518(4) yes
C54 H541 0.989 no
C55 H551 0.970 no
C55 H552 0.974 no
C55 H553 0.977 no
C56 H563 0.972 no
C56 H561 0.971 no
C56 H562 0.966 no
Al57 O58 1.783(2) yes
Al57 O74 1.727(2) yes
Al57 O93 1.792(2) yes
Al57 C109 1.980(3) yes
O58 C59 1.345(3) yes
C59 C60 1.425(4) yes
C59 C64 1.425(4) yes
C60 C61 1.391(4) yes
C60 C70 1.544(4) yes
C61 C62 1.392(4) yes
C61 H611 0.946 no
C62 C63 1.379(4) yes
C62 C69 1.506(4) yes
C63 C64 1.397(4) yes
C63 H631 0.945 no
C64 C65 1.538(4) yes
C65 C66 1.525(5) yes
C65 C67 1.530(5) yes
C65 C68 1.529(5) yes
C66 H663 0.966 no
C66 H661 0.963 no
C66 H662 0.964 no
C67 H672 0.956 no
C67 H673 0.963 no
C67 H671 0.957 no
C68 H681 0.960 no
C68 H683 0.964 no
C68 H682 0.967 no
C69 H692 0.963 no
C69 H693 0.971 no
C69 H691 0.955 no
C70 C71 1.529(4) yes
C70 C72 1.528(4) yes
C70 C73 1.535(4) yes
C71 H711 0.978 no
C71 H712 0.967 no
C71 H713 0.963 no
C72 H723 0.972 no
C72 H722 0.971 no
C72 H721 0.967 no
C73 H733 0.971 no
C73 H732 0.973 no
C73 H731 0.961 no
O74 C75 1.388(3) yes
C75 C76 1.531(4) yes
C75 C91 1.527(4) yes
C75 C92 1.513(4) yes
C76 N77 1.472(3) yes
C76 H761 0.975 no
C76 H762 0.974 no
N77 C78 1.316(3) yes
N77 C90 1.382(4) yes
C78 N79 1.337(3) yes
C78 H781 0.932 no
N79 C80 1.444(3) yes
N79 C89 1.380(4) yes
C80 C81 1.383(4) yes
C80 C87 1.384(4) yes
C81 C82 1.502(4) yes
C81 C83 1.380(4) yes
C82 H821 0.962 no
C82 H822 0.957 no
C82 H823 0.968 no
C83 C84 1.387(4) yes
C83 H831 0.942 no
C84 C85 1.501(4) yes
C84 C86 1.383(4) yes
C85 H853 0.971 no
C85 H852 0.964 no
C85 H851 0.977 no
C86 C87 1.387(4) yes
C86 H861 0.938 no
C87 C88 1.502(4) yes
C88 H881 0.962 no
C88 H882 0.956 no
C88 H883 0.965 no
C89 C90 1.342(4) yes
C89 H891 0.933 no
C90 H901 0.930 no
C91 H911 0.961 no
C91 H912 0.972 no
C91 H913 0.970 no
C92 H923 0.970 no
C92 H922 0.968 no
C92 H921 0.965 no
O93 C94 1.345(3) yes
C94 C95 1.409(4) yes
C94 C103 1.427(4) yes
C95 C96 1.542(4) yes
C95 C100 1.395(4) yes
C96 C97 1.539(4) yes
C96 C98 1.539(4) yes
C96 C99 1.531(4) yes
C97 H971 0.971 no
C97 H972 0.974 no
C97 H973 0.974 no
C98 H983 0.970 no
C98 H982 0.969 no
C98 H981 0.972 no
C99 H991 0.972 no
C99 H992 0.969 no
C99 H993 0.960 no
C100 C101 1.377(4) yes
C100 H1001 0.945 no
C101 C102 1.377(4) yes
C101 C108 1.513(4) yes
C102 C103 1.390(4) yes
C102 H1021 0.936 no
C103 C104 1.529(4) yes
C104 C105 1.538(4) yes
C104 C106 1.533(4) yes
C104 C107 1.538(4) yes
C105 H1053 0.968 no
C105 H1052 0.967 no
C105 H1051 0.974 no
C106 H1062 0.974 no
C106 H1063 0.964 no
C106 H1061 0.971 no
C107 H1071 0.970 no
C107 H1072 0.980 no
C107 H1073 0.977 no
C108 H1082 0.963 no
C108 H1083 0.956 no
C108 H1081 0.957 no
C109 C110 1.530(4) yes
C109 H1091 0.960 no
C109 H1092 0.974 no
C110 C111 1.513(5) yes
C110 C112 1.503(5) yes
C110 H1101 0.982 no
C111 H1111 0.962 no
C111 H1113 0.961 no
C111 H1112 0.974 no
C112 H1121 0.968 no
C112 H1122 0.966 no
C112 H1123 0.967 no
C113 C114 1.361(6) yes
C113 C118 1.371(6) yes
C113 H1131 0.942 no
C114 C115 1.366(6) yes
C114 H1141 0.946 no
C115 C116 1.375(5) yes
C115 H1151 0.940 no
C116 C117 1.377(5) yes
C116 H1161 0.939 no
C117 C118 1.380(5) yes
C117 H1171 0.937 no
C118 H1181 0.943 no
C119 C120 1.371(8) yes
C119 C124 1.399(8) yes
C119 H1191 0.934 no
C120 C121 1.352(7) yes
C120 H1201 0.947 no
C121 C122 1.369(6) yes
C121 H1211 0.942 no
C122 C123 1.366(7) yes
C122 H1221 0.944 no
C123 C124 1.352(7) yes
C123 H1231 0.940 no
C124 H1241 0.930 no
C125 C126 1.374(6) yes
C125 C130 1.373(6) yes
C125 H1251 0.957 no
C126 C127 1.366(6) yes
C126 H1261 0.960 no
C127 C128 1.384(6) yes
C127 H1271 0.955 no
C128 C129 1.386(6) yes
C128 H1281 0.956 no
C129 C130 1.373(6) yes
C129 H1291 0.951 no
C130 H1301 0.954 no

loop_
_geom_hbond_atom_site_label_D
_geom_hbond_atom_site_label_H
_geom_hbond_atom_site_label_A
_geom_hbond_angle_DHA
_geom_hbond_distance_DH
_geom_hbond_distance_HA
_geom_hbond_distance_DA
_geom_hbond_publ_flag
C4 H42 C38 133 0.97 2.58 3.324(5) yes
C29 H292 O21 124 0.97 2.38 3.029(5) yes
C31 H312 O37 168 0.97 2.46 3.419(5) yes
C34 H342 O2 151 0.96 2.48 3.357(5) yes
C51 H513 O21 177 0.96 2.44 3.402(5) yes
C52 H521 O37 125 0.97 2.38 3.039(5) yes
C66 H662 O58 120 0.96 2.27 2.880(5) yes
C71 H713 O58 125 0.96 2.36 3.019(5) yes
C72 H721 O93 171 0.97 2.40 3.362(5) yes
C76 H762 C59 130 0.97 2.51 3.217(5) yes
C76 H762 C64 161 0.97 2.57 3.501(5) yes
C97 H972 O74 151 0.97 2.50 3.383(5) yes
C99 H992 O74 150 0.97 2.55 3.421(5) yes
C105 H1052 O93 124 0.97 2.43 3.072(5) yes
C106 H1063 O58 168 0.96 2.42 3.368(5) yes
